data_7150890
loop_
_publ_author_name
'Bradshaw, Benjamin'
'Evans, Paul'
'Fletcher, Jane'
'Lee, Alan T. L.'
'Mwashimba, Paul G.'
'Oehlrich, Daniel'
'Thomas, Eric J.'
'Davies, Robin H.'
'Allen, Benjamin C. P.'
'Broadley, Kenneth J.'
'Hamrouni, Amar'
'Escargueil, Christine'

_publ_section_title
;
 Synthesis of 5-hydroxy-2,3,4,5-tetrahydro-[1H]-2-benzazepin-4-ones:
 selective antagonists of muscarinic (M3) receptors
;
_journal_issue 12
_journal_name_full 'Organic &amp;  Biomolecular Chemistry'
_journal_page_first 2138
_journal_page_last 2157
_journal_paper_doi 10.1039/b801206g
_journal_volume 6
_journal_year 2008
_chemical_formula_sum 'C18 H27 N O2'
_chemical_formula_weight 289.41
_chemical_name_systematic
;
?
;
_space_group_IT_number 2
_symmetry_cell_setting triclinic
_symmetry_Int_Tables_number 2
_symmetry_space_group_name_Hall '-P 1'
_symmetry_space_group_name_H-M 'P -1'
_atom_sites_solution_hydrogens geom
_atom_sites_solution_primary direct
_atom_sites_solution_secondary difmap
_audit_creation_date 2000-09-02T09:14:36-00:00
_audit_creation_method 'WinGX routine-INITIALISE'
_cell_angle_alpha 110.81(2)
_cell_angle_beta 103.93(4)
_cell_angle_gamma 97.43(2)
_cell_formula_units_Z 2
_cell_length_a 7.783(2)
_cell_length_b 9.850(4)
_cell_length_c 12.119(2)
_cell_measurement_reflns_used 21
_cell_measurement_temperature 293(2)
_cell_measurement_theta_max 15.41
_cell_measurement_theta_min 8.15
_cell_measurement_wavelength 0.71073
_cell_volume 818.9(5)
_computing_cell_refinement 'CAD4 Express (Enraf Nonius, 1994)'
_computing_data_collection 'CAD4 Express (Enraf Nonius, 1994)'
_computing_data_reduction 'XCAD4 (Harms & Wocadlo, 1995)'
_computing_publication_material 'teXsan (MSC, 1995)'
_computing_structure_refinement 'SHELXL-97 (Sheldrick, 1997)'
_computing_structure_solution
;
SHELXS86 (Sheldrick, 1985)
;
_diffrn_ambient_temperature 293(2)
_diffrn_detector 'scintillation LiI'
_diffrn_detector_dtime 1.195
_diffrn_measured_fraction_theta_full 0.995
_diffrn_measured_fraction_theta_max 0.995
_diffrn_measurement_device '\k-geometry diffractometer'
_diffrn_measurement_device_type 'Enraf Nonius CAD4'
_diffrn_measurement_method 'non-profiled omega/2theta scans'
_diffrn_radiation_monochromator graphite
_diffrn_radiation_probe x-ray
_diffrn_radiation_source 'fine-focus sealed tube'
_diffrn_radiation_type MoK\a
_diffrn_radiation_wavelength 0.71073
_diffrn_reflns_av_R_equivalents 0.0150
_diffrn_reflns_av_sigmaI/netI 0.0555
_diffrn_reflns_limit_h_max 9
_diffrn_reflns_limit_h_min 0
_diffrn_reflns_limit_k_max 11
_diffrn_reflns_limit_k_min -11
_diffrn_reflns_limit_l_max 13
_diffrn_reflns_limit_l_min -14
_diffrn_reflns_number 3092
_diffrn_reflns_theta_full 24.97
_diffrn_reflns_theta_max 24.97
_diffrn_reflns_theta_min 1.89
_diffrn_source 'Enraf Nonius FR590'
_diffrn_standards_decay_% 1
_diffrn_standards_interval_time 60
_diffrn_standards_number 3
_exptl_absorpt_coefficient_mu 0.075
_exptl_absorpt_correction_T_max 0.9886
_exptl_absorpt_correction_T_min 0.8874
_exptl_absorpt_correction_type psi-scan
_exptl_absorpt_process_details
;
North A.C.T., Phillips D.C. & Mathews F.S. (1968) Acta. Cryst. A24, 351
Number of psi-scan sets used was 1
Theta correction was applied.
Averaged transmission function was used.
No Fourier smoothing was applied.
;
_exptl_crystal_colour colourless
_exptl_crystal_density_diffrn 1.174
_exptl_crystal_density_method 'not measured'
_exptl_crystal_description prism
_exptl_crystal_F_000 316
_exptl_crystal_size_max 0.4
_exptl_crystal_size_mid 0.15
_exptl_crystal_size_min 0.15
_refine_diff_density_max 0.200
_refine_diff_density_min -0.185
_refine_diff_density_rms 0.044
_refine_ls_extinction_method none
_refine_ls_goodness_of_fit_ref 1.049
_refine_ls_hydrogen_treatment mixed
_refine_ls_matrix_type full
_refine_ls_number_parameters 199
_refine_ls_number_reflns 2860
_refine_ls_number_restraints 0
_refine_ls_restrained_S_all 1.049
_refine_ls_R_factor_all 0.1167
_refine_ls_R_factor_gt 0.0562
_refine_ls_shift/su_max 0.000
_refine_ls_shift/su_mean 0.000
_refine_ls_structure_factor_coef Fsqd
_refine_ls_weighting_details 'w=1/[\s^2^(Fo^2^)+(0.0479P)^2^+0.2830P] where P=(Fo^2^+2Fc^2^)/3'
_refine_ls_weighting_scheme calc
_refine_ls_wR_factor_gt 0.1095
_refine_ls_wR_factor_ref 0.1409
_reflns_number_gt 1644
_reflns_number_total 2860
_reflns_threshold_expression >2sigma(I)
_cod_data_source_file b801206g.txt
_cod_data_source_block s862
_cod_depositor_comments
;
The following automatic conversions were performed:

'_refine_ls_weighting_scheme' value 'calc
w=1/[\s^2^(Fo^2^)+(0.0479P)^2^+0.2830P] where P=(Fo^2^+2Fc^2^)/3' was
changed to 'calc'. New tag '_refine_ls_weighting_details' was
created. The value of the new tag was set to
'w=1/[\s^2^(Fo^2^)+(0.0479P)^2^+0.2830P] where P=(Fo^2^+2Fc^2^)/3'.

Automatic conversion script
Id: cif_fix_values 3143 2015-03-26 13:38:13Z robertas 
;
_cod_original_cell_volume 819.0(4)
_cod_database_code 7150890
_exptl_absorpt_factor_mur 0.010

loop_
_symmetry_equiv_pos_as_xyz
'x, y, z'
'-x, -y, -z'

loop_
_atom_site_label
_atom_site_type_symbol
_atom_site_fract_x
_atom_site_fract_y
_atom_site_fract_z
_atom_site_U_iso_or_equiv
_atom_site_adp_type
_atom_site_occupancy
_atom_site_calc_flag
_atom_site_refinement_flags
_atom_site_disorder_assembly
_atom_site_disorder_group
O1 O 0.1227(3) 0.2176(3) 0.1813(2) 0.0548(6) Uani 1 d . . .
H1 H 0.101(5) 0.162(4) 0.110(3) 0.077(13) Uiso 1 d . . .
O2 O -0.1800(3) -0.0272(3) 0.0367(2) 0.0627(7) Uani 1 d . . .
H2 H -0.289(5) -0.026(4) 0.022(3) 0.087(14) Uiso 1 d . . .
N1 N -0.4214(3) -0.0023(2) 0.1724(2) 0.0456(6) Uani 1 d . . .
C1 C -0.4234(4) 0.1522(3) 0.2412(3) 0.0431(7) Uani 1 d . . .
H1A H -0.3570 0.1813 0.3279 0.052 Uiso 1 calc R . .
H1B H -0.5486 0.1578 0.2358 0.052 Uiso 1 calc R . .
C2 C -0.3428(4) 0.2628(3) 0.1973(2) 0.0387(7) Uani 1 d . . .
C3 C -0.4508(4) 0.3543(3) 0.1691(3) 0.0501(8) Uani 1 d . . .
H3 H -0.5682 0.3412 0.1751 0.060 Uiso 1 calc R . .
C4 C -0.3911(5) 0.4637(3) 0.1326(3) 0.0585(9) Uani 1 d . . .
H4 H -0.4659 0.5249 0.1160 0.070 Uiso 1 calc R . .
C5 C -0.2209(5) 0.4815(4) 0.1208(3) 0.0606(9) Uani 1 d . . .
H5 H -0.1793 0.5548 0.0955 0.073 Uiso 1 calc R . .
C6 C -0.1107(4) 0.3912(3) 0.1463(3) 0.0524(8) Uani 1 d . . .
H6 H 0.0044 0.4036 0.1366 0.063 Uiso 1 calc R . .
C7 C -0.1662(4) 0.2819(3) 0.1862(2) 0.0405(7) Uani 1 d . . .
C8 C -0.0310(3) 0.1950(3) 0.2229(2) 0.0412(7) Uani 1 d . . .
C9 C -0.1080(4) 0.0261(3) 0.1678(3) 0.0497(8) Uani 1 d . . .
H9 H -0.0043 -0.0184 0.1845 0.060 Uiso 1 calc R . .
C10 C -0.2479(4) -0.0354(3) 0.2162(3) 0.0496(8) Uani 1 d . . .
H10A H -0.2632 -0.1427 0.1884 0.060 Uiso 1 calc R . .
H10B H -0.2056 0.0085 0.3062 0.060 Uiso 1 calc R . .
C11 C -0.5748(4) -0.1111(3) 0.1661(3) 0.0537(8) Uani 1 d . . .
H11A H -0.5750 -0.2087 0.1077 0.064 Uiso 1 calc R . .
H11B H -0.6865 -0.0861 0.1322 0.064 Uiso 1 calc R . .
C12 C -0.5795(4) -0.1237(3) 0.2859(3) 0.0551(8) Uani 1 d . . .
H12A H -0.5731 -0.0260 0.3470 0.066 Uiso 1 calc R . .
H12B H -0.4739 -0.1574 0.3175 0.066 Uiso 1 calc R . .
C13 C -0.7513(5) -0.2320(4) 0.2683(3) 0.0703(10) Uani 1 d . . .
H13A H -0.8555 -0.2093 0.2220 0.084 Uiso 1 calc R . .
H13B H -0.7462 -0.3326 0.2190 0.084 Uiso 1 calc R . .
C14 C -0.7786(6) -0.2276(4) 0.3865(4) 0.0932(13) Uani 1 d . . .
H14A H -0.6772 -0.2519 0.4324 0.140 Uiso 1 calc R . .
H14B H -0.8887 -0.2989 0.3688 0.140 Uiso 1 calc R . .
H14C H -0.7877 -0.1292 0.4348 0.140 Uiso 1 calc R . .
C15 C 0.0438(4) 0.2593(3) 0.3641(2) 0.0450(7) Uani 1 d . . .
H15 H -0.0575 0.2612 0.3990 0.054 Uiso 1 calc R . .
C16 C 0.1802(4) 0.4118(4) 0.4309(3) 0.0628(9) Uani 1 d . . .
H16A H 0.2497 0.4354 0.3808 0.075 Uiso 1 calc R . .
H16B H 0.1276 0.4936 0.4687 0.075 Uiso 1 calc R . .
C17 C 0.2813(6) 0.3537(5) 0.5208(4) 0.1017(14) Uani 1 d . . .
H17A H 0.2504 0.3817 0.5976 0.122 Uiso 1 calc R . .
H17B H 0.4123 0.3767 0.5373 0.122 Uiso 1 calc R . .
C18 C 0.1865(5) 0.1957(4) 0.4285(3) 0.0706(10) Uani 1 d . . .
H18A H 0.1382 0.1321 0.4648 0.085 Uiso 1 calc R . .
H18B H 0.2580 0.1476 0.3776 0.085 Uiso 1 calc R . .

loop_
_atom_site_aniso_label
_atom_site_aniso_U_11
_atom_site_aniso_U_22
_atom_site_aniso_U_33
_atom_site_aniso_U_23
_atom_site_aniso_U_13
_atom_site_aniso_U_12
O1 0.0363(12) 0.0638(14) 0.0489(14) 0.0024(11) 0.0229(10) 0.0010(10)
O2 0.0467(15) 0.0677(15) 0.0495(14) -0.0047(11) 0.0234(11) -0.0002(12)
N1 0.0414(14) 0.0439(14) 0.0468(14) 0.0138(12) 0.0167(11) 0.0012(11)
C1 0.0359(16) 0.0489(18) 0.0463(17) 0.0168(14) 0.0186(13) 0.0115(13)
C2 0.0378(16) 0.0405(16) 0.0343(15) 0.0106(13) 0.0127(12) 0.0075(13)
C3 0.0422(17) 0.0519(19) 0.0496(18) 0.0163(15) 0.0108(14) 0.0073(15)
C4 0.060(2) 0.051(2) 0.058(2) 0.0211(16) 0.0100(17) 0.0117(17)
C5 0.069(2) 0.052(2) 0.060(2) 0.0285(17) 0.0157(18) 0.0027(18)
C6 0.0459(18) 0.0548(19) 0.0495(18) 0.0167(16) 0.0167(15) -0.0028(16)
C7 0.0355(16) 0.0432(16) 0.0327(15) 0.0069(13) 0.0114(12) -0.0017(13)
C8 0.0296(15) 0.0467(17) 0.0422(16) 0.0092(13) 0.0171(13) 0.0060(13)
C9 0.0413(17) 0.0486(18) 0.0517(19) 0.0074(15) 0.0201(15) 0.0122(14)
C10 0.0490(18) 0.0408(17) 0.0606(19) 0.0160(15) 0.0255(15) 0.0124(14)
C11 0.0474(18) 0.0513(19) 0.0536(19) 0.0162(15) 0.0143(15) -0.0011(15)
C12 0.055(2) 0.0508(19) 0.0574(19) 0.0215(16) 0.0185(16) 0.0040(15)
C13 0.065(2) 0.065(2) 0.082(3) 0.035(2) 0.0262(19) -0.0025(18)
C14 0.115(4) 0.080(3) 0.101(3) 0.044(2) 0.059(3) 0.006(2)
C15 0.0359(16) 0.0511(18) 0.0410(16) 0.0086(14) 0.0145(13) 0.0110(14)
C16 0.051(2) 0.063(2) 0.0519(19) 0.0019(16) 0.0157(16) 0.0014(17)
C17 0.067(3) 0.120(4) 0.073(3) 0.016(3) -0.011(2) 0.006(3)
C18 0.064(2) 0.085(3) 0.059(2) 0.022(2) 0.0147(18) 0.034(2)

loop_
_atom_type_symbol
_atom_type_description
_atom_type_scat_dispersion_real
_atom_type_scat_dispersion_imag
_atom_type_scat_source
C C 0.0033 0.0016 'International Tables Vol C Tables 4.2.6.8 and 6.1.1.4'
H H 0.0000 0.0000 'International Tables Vol C Tables 4.2.6.8 and 6.1.1.4'
N N 0.0061 0.0033 'International Tables Vol C Tables 4.2.6.8 and 6.1.1.4'
O O 0.0106 0.0060 'International Tables Vol C Tables 4.2.6.8 and 6.1.1.4'

loop_
_geom_angle_atom_site_label_1
_geom_angle_atom_site_label_2
_geom_angle_atom_site_label_3
_geom_angle
_geom_angle_site_symmetry_1
_geom_angle_site_symmetry_3
_geom_angle_publ_flag
C8 O1 H1 110(3) . . ?
C9 O2 H2 106(3) . . ?
C10 N1 C1 112.3(2) . . ?
C10 N1 C11 112.0(2) . . ?
C1 N1 C11 113.3(2) . . ?
N1 C1 C2 114.8(2) . . ?
N1 C1 H1A 108.6 . . ?
C2 C1 H1A 108.6 . . ?
N1 C1 H1B 108.6 . . ?
C2 C1 H1B 108.6 . . ?
H1A C1 H1B 107.5 . . ?
C3 C2 C7 118.4(3) . . ?
C3 C2 C1 116.5(2) . . ?
C7 C2 C1 125.0(3) . . ?
C4 C3 C2 122.4(3) . . ?
C4 C3 H3 118.8 . . ?
C2 C3 H3 118.8 . . ?
C5 C4 C3 119.2(3) . . ?
C5 C4 H4 120.4 . . ?
C3 C4 H4 120.4 . . ?
C4 C5 C6 120.0(3) . . ?
C4 C5 H5 120.0 . . ?
C6 C5 H5 120.0 . . ?
C5 C6 C7 122.0(3) . . ?
C5 C6 H6 119.0 . . ?
C7 C6 H6 119.0 . . ?
C6 C7 C2 118.0(3) . . ?
C6 C7 C8 118.9(2) . . ?
C2 C7 C8 123.0(2) . . ?
O1 C8 C7 110.4(2) . . ?
O1 C8 C15 105.6(2) . . ?
C7 C8 C15 108.5(2) . . ?
O1 C8 C9 106.0(2) . . ?
C7 C8 C9 114.1(2) . . ?
C15 C8 C9 111.9(2) . . ?
O2 C9 C10 108.8(2) . . ?
O2 C9 C8 109.5(2) . . ?
C10 C9 C8 118.4(2) . . ?
O2 C9 H9 106.5 . . ?
C10 C9 H9 106.5 . . ?
C8 C9 H9 106.5 . . ?
N1 C10 C9 110.6(2) . . ?
N1 C10 H10A 109.5 . . ?
C9 C10 H10A 109.5 . . ?
N1 C10 H10B 109.5 . . ?
C9 C10 H10B 109.5 . . ?
H10A C10 H10B 108.1 . . ?
N1 C11 C12 117.1(2) . . ?
N1 C11 H11A 108.0 . . ?
C12 C11 H11A 108.0 . . ?
N1 C11 H11B 108.0 . . ?
C12 C11 H11B 108.0 . . ?
H11A C11 H11B 107.3 . . ?
C11 C12 C13 111.8(3) . . ?
C11 C12 H12A 109.2 . . ?
C13 C12 H12A 109.2 . . ?
C11 C12 H12B 109.2 . . ?
C13 C12 H12B 109.2 . . ?
H12A C12 H12B 107.9 . . ?
C14 C13 C12 113.7(3) . . ?
C14 C13 H13A 108.8 . . ?
C12 C13 H13A 108.8 . . ?
C14 C13 H13B 108.8 . . ?
C12 C13 H13B 108.8 . . ?
H13A C13 H13B 107.7 . . ?
C13 C14 H14A 109.5 . . ?
C13 C14 H14B 109.5 . . ?
H14A C14 H14B 109.5 . . ?
C13 C14 H14C 109.5 . . ?
H14A C14 H14C 109.5 . . ?
H14B C14 H14C 109.5 . . ?
C8 C15 C18 120.4(2) . . ?
C8 C15 C16 118.3(2) . . ?
C18 C15 C16 87.9(2) . . ?
C8 C15 H15 109.5 . . ?
C18 C15 H15 109.5 . . ?
C16 C15 H15 109.5 . . ?
C17 C16 C15 88.4(3) . . ?
C17 C16 H16A 113.9 . . ?
C15 C16 H16A 113.9 . . ?
C17 C16 H16B 113.9 . . ?
C15 C16 H16B 113.9 . . ?
H16A C16 H16B 111.1 . . ?
C16 C17 C18 89.3(3) . . ?
C16 C17 H17A 113.8 . . ?
C18 C17 H17A 113.8 . . ?
C16 C17 H17B 113.8 . . ?
C18 C17 H17B 113.8 . . ?
H17A C17 H17B 111.0 . . ?
C17 C18 C15 88.4(3) . . ?
C17 C18 H18A 113.9 . . ?
C15 C18 H18A 113.9 . . ?
C17 C18 H18B 113.9 . . ?
C15 C18 H18B 113.9 . . ?
H18A C18 H18B 111.1 . . ?

loop_
_geom_bond_atom_site_label_1
_geom_bond_atom_site_label_2
_geom_bond_distance
_geom_bond_site_symmetry_2
_geom_bond_publ_flag
O1 C8 1.427(3) . ?
O1 H1 0.80(3) . ?
O2 C9 1.420(4) . ?
O2 H2 0.82(4) . ?
N1 C10 1.450(4) . ?
N1 C1 1.457(3) . ?
N1 C11 1.465(3) . ?
C1 C2 1.503(4) . ?
C1 H1A 0.9700 . ?
C1 H1B 0.9700 . ?
C2 C3 1.383(4) . ?
C2 C7 1.408(4) . ?
C3 C4 1.371(4) . ?
C3 H3 0.9300 . ?
C4 C5 1.362(4) . ?
C4 H4 0.9300 . ?
C5 C6 1.374(4) . ?
C5 H5 0.9300 . ?
C6 C7 1.388(4) . ?
C6 H6 0.9300 . ?
C7 C8 1.522(4) . ?
C8 C15 1.525(4) . ?
C8 C9 1.528(4) . ?
C9 C10 1.512(4) . ?
C9 H9 0.9800 . ?
C10 H10A 0.9700 . ?
C10 H10B 0.9700 . ?
C11 C12 1.509(4) . ?
C11 H11A 0.9700 . ?
C11 H11B 0.9700 . ?
C12 C13 1.517(4) . ?
C12 H12A 0.9700 . ?
C12 H12B 0.9700 . ?
C13 C14 1.486(5) . ?
C13 H13A 0.9700 . ?
C13 H13B 0.9700 . ?
C14 H14A 0.9600 . ?
C14 H14B 0.9600 . ?
C14 H14C 0.9600 . ?
C15 C18 1.531(4) . ?
C15 C16 1.532(4) . ?
C15 H15 0.9800 . ?
C16 C17 1.510(5) . ?
C16 H16A 0.9700 . ?
C16 H16B 0.9700 . ?
C17 C18 1.512(5) . ?
C17 H17A 0.9700 . ?
C17 H17B 0.9700 . ?
C18 H18A 0.9700 . ?
C18 H18B 0.9700 . ?

loop_
_geom_torsion_atom_site_label_1
_geom_torsion_atom_site_label_2
_geom_torsion_atom_site_label_3
_geom_torsion_atom_site_label_4
_geom_torsion
_geom_torsion_site_symmetry_1
_geom_torsion_site_symmetry_2
_geom_torsion_site_symmetry_3
_geom_torsion_site_symmetry_4
_geom_torsion_publ_flag
C10 N1 C1 C2 83.1(3) . . . . ?
C11 N1 C1 C2 -148.8(2) . . . . ?
N1 C1 C2 C3 126.6(3) . . . . ?
N1 C1 C2 C7 -55.2(4) . . . . ?
C7 C2 C3 C4 -0.9(4) . . . . ?
C1 C2 C3 C4 177.5(3) . . . . ?
C2 C3 C4 C5 1.4(5) . . . . ?
C3 C4 C5 C6 -0.5(5) . . . . ?
C4 C5 C6 C7 -1.0(5) . . . . ?
C5 C6 C7 C2 1.5(4) . . . . ?
C5 C6 C7 C8 -175.0(3) . . . . ?
C3 C2 C7 C6 -0.6(4) . . . . ?
C1 C2 C7 C6 -178.8(2) . . . . ?
C3 C2 C7 C8 175.8(2) . . . . ?
C1 C2 C7 C8 -2.5(4) . . . . ?
C6 C7 C8 O1 -14.0(3) . . . . ?
C2 C7 C8 O1 169.7(2) . . . . ?
C6 C7 C8 C15 101.2(3) . . . . ?
C2 C7 C8 C15 -75.1(3) . . . . ?
C6 C7 C8 C9 -133.3(3) . . . . ?
C2 C7 C8 C9 50.4(3) . . . . ?
O1 C8 C9 O2 -66.9(3) . . . . ?
C7 C8 C9 O2 54.8(3) . . . . ?
C15 C8 C9 O2 178.5(2) . . . . ?
O1 C8 C9 C10 167.6(2) . . . . ?
C7 C8 C9 C10 -70.7(3) . . . . ?
C15 C8 C9 C10 53.0(3) . . . . ?
C1 N1 C10 C9 -77.5(3) . . . . ?
C11 N1 C10 C9 153.7(2) . . . . ?
O2 C9 C10 N1 -53.3(3) . . . . ?
C8 C9 C10 N1 72.6(3) . . . . ?
C10 N1 C11 C12 60.9(3) . . . . ?
C1 N1 C11 C12 -67.4(3) . . . . ?
N1 C11 C12 C13 176.0(3) . . . . ?
C11 C12 C13 C14 -169.4(3) . . . . ?
O1 C8 C15 C18 -60.5(3) . . . . ?
C7 C8 C15 C18 -178.8(3) . . . . ?
C9 C8 C15 C18 54.4(3) . . . . ?
O1 C8 C15 C16 45.0(3) . . . . ?
C7 C8 C15 C16 -73.4(3) . . . . ?
C9 C8 C15 C16 159.8(2) . . . . ?
C8 C15 C16 C17 -142.0(3) . . . . ?
C18 C15 C16 C17 -18.3(3) . . . . ?
C15 C16 C17 C18 18.6(3) . . . . ?
C16 C17 C18 C15 -18.6(3) . . . . ?
C8 C15 C18 C17 140.2(3) . . . . ?
C16 C15 C18 C17 18.3(3) . . . . ?

loop_
_cod_related_entry_id
_cod_related_entry_database
_cod_related_entry_code
1 ChemSpider 25937697
